data_7031617
loop_
_publ_author_name
'Iengo, E.'
'Demitri, N.'
'Balducci, G.'
'Alessio, E.'

_publ_section_title
;
 An irresolute linker: separation, and structural and spectroscopic
 characterization of the two linkage isomers of a
 Ru(ii)-(2-(2'-pyridyl)pyrimidine-4-carboxylic acid) complex.
;
_journal_issue 32
_journal_name_full 'Dalton transactions (Cambridge, England : 2003)'
_journal_page_first 12160
_journal_page_last 12163
_journal_paper_doi 10.1039/c4dt01282h
_journal_volume 43
_journal_year 2014
_chemical_formula_moiety
;
C22 H33 N6 P Ru S3, 2(Cl), 3(H2 O) 
;
_chemical_formula_sum 'C22 H39 Cl2 N6 O3 P Ru S3'
_chemical_formula_weight 734.71
_chemical_name_common
;
[Ru([9]aneS~3~)(mpp)(PTA)][Cl~2~]
;
_space_group_crystal_system triclinic
_space_group_IT_number 2
_space_group_name_Hall '-P 1'
_space_group_name_H-M_alt 'P -1'
_symmetry_space_group_name_Hall '-P 1'
_symmetry_space_group_name_H-M 'P -1'
_atom_sites_solution_hydrogens mixed
_atom_sites_solution_primary direct
_atom_sites_solution_secondary difmap
_audit_creation_method SHELXL-2013
_cell_angle_alpha 102.179(8)
_cell_angle_beta 111.389(3)
_cell_angle_gamma 91.558(3)
_cell_formula_units_Z 2
_cell_length_a 10.877(6)
_cell_length_b 11.8420(17)
_cell_length_c 12.902(3)
_cell_measurement_reflns_used 15882
_cell_measurement_temperature 100(2)
_cell_measurement_theta_max 29.084
_cell_measurement_theta_min 1.7
_cell_volume 1502.6(9)
_computing_cell_refinement XDS
_computing_data_collection 'Elettra XRD1 Data Collection SW'
_computing_data_reduction XDS
_computing_molecular_graphics 'Ortep3 for Windows - PyMol'
_computing_publication_material 'enCIFer - publCIF'
_computing_structure_refinement 'SHELXL-2013 (Sheldrick, 2013)'
_computing_structure_solution Sir2011
_diffrn_ambient_temperature 100(2)
_diffrn_measured_fraction_theta_full 0.973
_diffrn_measured_fraction_theta_max 0.969
_diffrn_measurement_device_type
;
'Huber 4-circles Kappa Goniometer, Pilatus 2M detector'
;
_diffrn_measurement_method 'Rotating crystal'
_diffrn_radiation_type Synchrotron
_diffrn_radiation_wavelength 0.700
_diffrn_reflns_av_R_equivalents 0.0648
_diffrn_reflns_av_unetI/netI 0.0458
_diffrn_reflns_Laue_measured_fraction_full 0.973
_diffrn_reflns_Laue_measured_fraction_max 0.969
_diffrn_reflns_limit_h_max 15
_diffrn_reflns_limit_h_min -15
_diffrn_reflns_limit_k_max 16
_diffrn_reflns_limit_k_min -16
_diffrn_reflns_limit_l_max 17
_diffrn_reflns_limit_l_min -17
_diffrn_reflns_number 49959
_diffrn_reflns_point_group_measured_fraction_full 0.973
_diffrn_reflns_point_group_measured_fraction_max 0.969
_diffrn_reflns_theta_full 24.835
_diffrn_reflns_theta_max 29.084
_diffrn_reflns_theta_min 1.719
_diffrn_source 'Elettra Synchrotron - XRD1 BL'
_diffrn_standards_decay_% 0
_diffrn_standards_interval_count 0
_diffrn_standards_number 0
_exptl_absorpt_coefficient_mu 0.869
_exptl_absorpt_correction_type none
_exptl_crystal_colour yellow-orange
_exptl_crystal_density_diffrn 1.624
_exptl_crystal_description 'Small prisms'
_exptl_crystal_F_000 756
_exptl_crystal_size_max 0.100
_exptl_crystal_size_mid 0.100
_exptl_crystal_size_min 0.100
_refine_diff_density_max 1.910
_refine_diff_density_min -1.158
_refine_diff_density_rms 0.128
_refine_ls_extinction_method none
_refine_ls_goodness_of_fit_ref 1.049
_refine_ls_hydrogen_treatment mixed
_refine_ls_matrix_type full
_refine_ls_number_parameters 367
_refine_ls_number_reflns 8163
_refine_ls_number_restraints 9
_refine_ls_restrained_S_all 1.049
_refine_ls_R_factor_all 0.0521
_refine_ls_R_factor_gt 0.0464
_refine_ls_shift/su_max 0.002
_refine_ls_shift/su_mean 0.000
_refine_ls_structure_factor_coef Fsqd
_refine_ls_weighting_details 'w=1/[\s^2^(Fo^2^)+(0.0719P)^2^+1.6000P] where P=(Fo^2^+2Fc^2^)/3'
_refine_ls_weighting_scheme calc
_refine_ls_wR_factor_gt 0.1203
_refine_ls_wR_factor_ref 0.1242
_reflns_Friedel_coverage 0.000
_reflns_number_gt 7195
_reflns_number_total 8163
_reflns_threshold_expression 'I > 2\s(I)'
_cod_data_source_file c4dt01282h2.cif
_cod_data_source_block PDM52Prism4Np
_cod_depositor_comments
;
The following automatic conversions were performed:
'__diffrn_radiation_type' tag replaced with '_diffrn_radiation_type'.

Automatic conversion script
Id: cif_correct_tags 1440 2010-10-19 06:21:57Z saulius 

 Adding full bibliography for 7031615--7031618.cif.
;
_cod_database_code 7031617
_shelx_space_group_comment
;
The symmetry employed for this shelxl refinement is uniquely defined
by the following loop, which should always be used as a source of
symmetry information in preference to the above space-group names.
They are only intended as comments.
;
_shelx_estimated_absorpt_t_min 0.918
_shelx_estimated_absorpt_t_max 0.918
_shelxl_version_number 2013-4

loop_
_space_group_symop_operation_xyz
'x, y, z'
'-x, -y, -z'

loop_
_atom_site_label
_atom_site_type_symbol
_atom_site_fract_x
_atom_site_fract_y
_atom_site_fract_z
_atom_site_U_iso_or_equiv
_atom_site_adp_type
_atom_site_occupancy
_atom_site_site_symmetry_order
_atom_site_calc_flag
_atom_site_refinement_flags_posn
_atom_site_refinement_flags_adp
_atom_site_refinement_flags_occupancy
_atom_site_disorder_assembly
_atom_site_disorder_group
Ru_1 Ru 0.16638(2) 0.25722(2) 0.80924(2) 0.01949(7) Uani 1 1 d . . . . .
S2_2 S 0.38097(7) 0.31104(6) 0.94408(5) 0.02468(14) Uani 1 1 d . . . . .
S1_2 S 0.09549(6) 0.28731(5) 0.96034(5) 0.02113(13) Uani 1 1 d . . . . .
S3_2 S 0.19181(7) 0.06312(6) 0.82917(6) 0.02576(14) Uani 1 1 d . . . . .
C1_2 C 0.2338(3) 0.3793(2) 1.0799(2) 0.0257(5) Uani 1 1 d . . . . .
H1A_2 H 0.2305 0.4607 1.0722 0.031 Uiso 1 1 calc R U . . .
H1B_2 H 0.2234 0.3766 1.1524 0.031 Uiso 1 1 calc R U . . .
C2_2 C 0.3677(3) 0.3427(3) 1.0859(2) 0.0284(5) Uani 1 1 d . . . . .
H2A_2 H 0.3824 0.2725 1.1171 0.034 Uiso 1 1 calc R U . . .
H2B_2 H 0.4382 0.4055 1.1390 0.034 Uiso 1 1 calc R U . . .
C3_2 C 0.4526(3) 0.1738(3) 0.9419(3) 0.0301(6) Uani 1 1 d . . . . .
H3A_2 H 0.4792 0.1552 0.8751 0.036 Uiso 1 1 calc R U . . .
H3B_2 H 0.5341 0.1836 1.0118 0.036 Uiso 1 1 calc R U . . .
C4_2 C 0.3600(3) 0.0708(3) 0.9356(3) 0.0304(6) Uani 1 1 d . . . . .
H4A_2 H 0.3554 0.0772 1.0118 0.037 Uiso 1 1 calc R U . . .
H4B_2 H 0.3978 -0.0022 0.9164 0.037 Uiso 1 1 calc R U . . .
C5_2 C 0.0915(3) 0.0468(2) 0.9128(3) 0.0289(5) Uani 1 1 d . . . . .
H5A_2 H -0.0034 0.0318 0.8610 0.035 Uiso 1 1 calc R U . . .
H5B_2 H 0.1147 -0.0219 0.9454 0.035 Uiso 1 1 calc R U . . .
C6_2 C 0.1098(3) 0.1520(2) 1.0094(2) 0.0281(5) Uani 1 1 d . . . . .
H6A_2 H 0.1985 0.1565 1.0707 0.034 Uiso 1 1 calc R U . . .
H6B_2 H 0.0420 0.1429 1.0423 0.034 Uiso 1 1 calc R U . . .
P_3 P 0.14319(7) 0.44433(6) 0.78859(5) 0.02169(13) Uani 1 1 d . . . . .
N1_3 N 0.0942(4) 0.5917(3) 0.6424(2) 0.0408(7) Uani 1 1 d . . . . .
N2_3 N 0.2561(4) 0.6705(3) 0.8392(3) 0.0442(7) Uani 1 1 d . . . . .
N3_3 N 0.0171(3) 0.6411(3) 0.8035(3) 0.0402(6) Uani 1 1 d . . . . .
C1_3 C 0.2198(5) 0.6638(3) 0.7163(3) 0.0473(9) Uani 1 1 d . . . . .
H1A_3 H 0.2135 0.7434 0.7037 0.057 Uiso 1 1 calc R U . . .
H1B_3 H 0.2918 0.6319 0.6933 0.057 Uiso 1 1 calc R U . . .
C2_3 C 0.1451(5) 0.7109(3) 0.8709(3) 0.0438(8) Uani 1 1 d . . . . .
H2A_3 H 0.1673 0.7117 0.9526 0.053 Uiso 1 1 calc R U . . .
H2B_3 H 0.1362 0.7919 0.8630 0.053 Uiso 1 1 calc R U . . .
C3_3 C -0.0102(4) 0.6346(3) 0.6815(3) 0.0448(9) Uani 1 1 d . . . . .
H3A_3 H -0.0940 0.5831 0.6345 0.054 Uiso 1 1 calc R U . . .
H3B_3 H -0.0244 0.7131 0.6674 0.054 Uiso 1 1 calc R U . . .
C4_3 C 0.2861(3) 0.5579(3) 0.8667(3) 0.0369(7) Uani 1 1 d . . . . .
H4A_3 H 0.3117 0.5666 0.9502 0.044 Uiso 1 1 calc R U . . .
H4B_3 H 0.3627 0.5333 0.8471 0.044 Uiso 1 1 calc R U . . .
C5_3 C 0.0161(3) 0.5232(3) 0.8249(3) 0.0335(6) Uani 1 1 d . . . . .
H5A_3 H -0.0726 0.4791 0.7784 0.040 Uiso 1 1 calc R U . . .
H5B_3 H 0.0324 0.5294 0.9066 0.040 Uiso 1 1 calc R U . . .
C6_3 C 0.1035(4) 0.4682(3) 0.6428(3) 0.0357(7) Uani 1 1 d . . . . .
H6A_3 H 0.1734 0.4408 0.6147 0.043 Uiso 1 1 calc R U . . .
H6B_3 H 0.0180 0.4221 0.5900 0.043 Uiso 1 1 calc R U . . .
N1_4 N 0.2132(3) 0.2213(2) 0.6627(2) 0.0270(5) Uani 1 1 d . . . . .
C6_4 C 0.3331(3) 0.2435(3) 0.6560(3) 0.0356(7) Uani 1 1 d . . . . .
H6_4 H 0.4084 0.2749 0.7241 0.043 Uiso 1 1 calc R U . . .
C5_4 C 0.3469(4) 0.2209(4) 0.5516(3) 0.0419(8) Uani 1 1 d . . . . .
H5_4 H 0.4305 0.2373 0.5470 0.050 Uiso 1 1 calc R U . . .
C4_4 C 0.2350(4) 0.1735(3) 0.4531(3) 0.0396(7) Uani 1 1 d . . . . .
N3_4 N 0.1171(3) 0.1509(2) 0.4595(2) 0.0323(5) Uani 1 1 d . . . . .
C2_4 C 0.1101(3) 0.1766(2) 0.5631(2) 0.0265(5) Uani 1 1 d . . . . .
C7_4 C 0.2404(5) 0.1524(5) 0.3370(4) 0.0574(11) Uani 1 1 d . . . . .
H7A_4 H 0.1812 0.0821 0.2876 0.086 Uiso 1 1 calc R U . . .
H7B_4 H 0.3317 0.1420 0.3429 0.086 Uiso 1 1 calc R U . . .
H7C_4 H 0.2120 0.2191 0.3039 0.086 Uiso 1 1 calc R U . . .
C2'_4 C -0.0200(3) 0.1613(2) 0.5717(2) 0.0250(5) Uani 1 1 d . . . . .
C3'_4 C -0.1351(3) 0.1168(3) 0.4756(2) 0.0300(6) Uani 1 1 d . . . . .
H3'_4 H -0.1312 0.0918 0.4020 0.036 Uiso 1 1 calc R U . . .
C4'_4 C -0.2559(3) 0.1097(3) 0.4893(3) 0.0369(7) Uani 1 1 d . . . . .
H4'_4 H -0.3361 0.0797 0.4253 0.044 Uiso 1 1 calc R U . . .
C5'_4 C -0.2574(3) 0.1468(3) 0.5977(3) 0.0362(7) Uani 1 1 d . . . . .
H5'_4 H -0.3386 0.1421 0.6093 0.043 Uiso 1 1 calc R U . . .
C6'_4 C -0.1382(3) 0.1914(3) 0.6901(2) 0.0292(6) Uani 1 1 d . . . . .
H6'_4 H -0.1402 0.2179 0.7642 0.035 Uiso 1 1 calc R U . . .
N1'_4 N -0.0206(2) 0.1981(2) 0.67798(19) 0.0235(4) Uani 1 1 d . . . . .
Cl_11 Cl -0.33829(8) 0.32493(7) 0.82523(7) 0.03745(17) Uani 1 1 d . . . . .
ClA_12 Cl 0.50693(10) -0.11227(9) 0.76936(8) 0.0411(2) Uani 0.9 1 d . . P A 1
ClB_12 Cl 0.5694(9) -0.1219(7) 0.7446(7) 0.0366(15) Uiso 0.1 1 d . . P B 2
O_21 O -0.2486(3) 0.08143(19) 0.8722(2) 0.0374(5) Uani 1 1 d D . . . .
H1_21 H -0.323(2) 0.039(3) 0.850(5) 0.056 Uiso 1 1 d D U . . .
H2_21 H -0.183(3) 0.043(3) 0.874(5) 0.056 Uiso 1 1 d D U . . .
O_22 O -0.4773(5) 0.3646(4) 0.4008(4) 0.0898(15) Uani 1 1 d D . . . .
H1_22 H -0.534(6) 0.342(8) 0.330(3) 0.135 Uiso 1 1 d D U . . .
H2_22 H -0.413(6) 0.413(7) 0.404(7) 0.135 Uiso 1 1 d D U . . .
O_23 O -0.3328(3) 0.4571(3) 0.6381(2) 0.0497(7) Uani 1 1 d D . . . .
H1_23 H -0.373(6) 0.517(3) 0.652(5) 0.075 Uiso 1 1 d D U . . .
H2_23 H -0.345(6) 0.407(4) 0.675(5) 0.075 Uiso 1 1 d D U . . .

loop_
_atom_site_aniso_label
_atom_site_aniso_U_11
_atom_site_aniso_U_22
_atom_site_aniso_U_33
_atom_site_aniso_U_23
_atom_site_aniso_U_13
_atom_site_aniso_U_12
Ru_1 0.02028(11) 0.02306(11) 0.01331(10) 0.00399(7) 0.00434(7) 0.00403(7)
S2_2 0.0208(3) 0.0332(3) 0.0180(3) 0.0056(2) 0.0051(2) 0.0036(2)
S1_2 0.0228(3) 0.0224(3) 0.0169(3) 0.0039(2) 0.0066(2) 0.0019(2)
S3_2 0.0301(3) 0.0241(3) 0.0186(3) 0.0034(2) 0.0046(2) 0.0069(2)
C1_2 0.0273(13) 0.0280(12) 0.0195(11) 0.0029(9) 0.0080(10) 0.0001(10)
C2_2 0.0252(13) 0.0386(15) 0.0163(11) 0.0027(10) 0.0044(9) 0.0016(11)
C3_2 0.0228(12) 0.0416(16) 0.0258(13) 0.0089(11) 0.0082(10) 0.0105(11)
C4_2 0.0306(14) 0.0329(14) 0.0238(12) 0.0065(11) 0.0054(11) 0.0113(11)
C5_2 0.0343(14) 0.0235(12) 0.0260(13) 0.0067(10) 0.0078(11) 0.0015(10)
C6_2 0.0382(15) 0.0240(12) 0.0224(12) 0.0073(10) 0.0111(11) 0.0022(11)
P_3 0.0245(3) 0.0233(3) 0.0160(3) 0.0049(2) 0.0063(2) 0.0009(2)
N1_3 0.064(2) 0.0334(14) 0.0221(12) 0.0119(10) 0.0106(12) 0.0010(13)
N2_3 0.0564(19) 0.0331(14) 0.0342(14) 0.0066(11) 0.0092(13) -0.0148(13)
N3_3 0.0573(18) 0.0302(13) 0.0399(15) 0.0177(11) 0.0204(14) 0.0162(12)
C1_3 0.066(2) 0.0401(18) 0.0375(18) 0.0143(14) 0.0204(17) -0.0105(17)
C2_3 0.074(3) 0.0244(14) 0.0302(15) 0.0054(12) 0.0171(16) 0.0027(15)
C3_3 0.058(2) 0.0328(16) 0.0372(17) 0.0184(14) 0.0048(16) 0.0073(15)
C4_3 0.0339(15) 0.0365(16) 0.0326(15) 0.0079(12) 0.0048(12) -0.0068(12)
C5_3 0.0368(16) 0.0313(14) 0.0410(16) 0.0155(12) 0.0201(13) 0.0127(12)
C6_3 0.0511(19) 0.0323(15) 0.0196(12) 0.0064(11) 0.0087(12) 0.0015(13)
N1_4 0.0280(11) 0.0355(12) 0.0187(10) 0.0082(9) 0.0085(9) 0.0104(9)
C6_4 0.0320(15) 0.0536(19) 0.0235(13) 0.0114(13) 0.0115(11) 0.0102(13)
C5_4 0.0359(17) 0.067(2) 0.0291(15) 0.0161(15) 0.0164(13) 0.0158(16)
C4_4 0.0482(19) 0.053(2) 0.0228(13) 0.0112(13) 0.0172(13) 0.0166(16)
N3_4 0.0447(15) 0.0355(13) 0.0179(10) 0.0074(9) 0.0123(10) 0.0117(11)
C2_4 0.0356(14) 0.0270(12) 0.0162(11) 0.0061(9) 0.0081(10) 0.0100(10)
C7_4 0.064(3) 0.079(3) 0.0340(18) 0.0076(19) 0.0273(19) 0.016(2)
C2'_4 0.0314(13) 0.0246(12) 0.0151(10) 0.0051(9) 0.0039(9) 0.0065(10)
C3'_4 0.0356(15) 0.0279(13) 0.0169(11) 0.0029(10) 0.0005(10) 0.0029(11)
C4'_4 0.0332(15) 0.0373(16) 0.0254(14) 0.0031(12) -0.0032(11) 0.0005(12)
C5'_4 0.0257(14) 0.0437(17) 0.0304(14) 0.0061(13) 0.0019(11) 0.0031(12)
C6'_4 0.0253(13) 0.0351(14) 0.0230(12) 0.0044(10) 0.0056(10) 0.0024(11)
N1'_4 0.0234(10) 0.0255(10) 0.0183(9) 0.0050(8) 0.0038(8) 0.0056(8)
Cl_11 0.0375(4) 0.0346(4) 0.0366(4) 0.0075(3) 0.0106(3) 0.0016(3)
ClA_12 0.0433(5) 0.0467(5) 0.0282(4) 0.0079(3) 0.0080(4) 0.0063(4)
O_21 0.0717(17) 0.0202(9) 0.0322(11) 0.0086(8) 0.0314(12) 0.0130(10)
O_22 0.081(3) 0.077(3) 0.083(3) -0.022(2) 0.020(2) 0.020(2)
O_23 0.0470(15) 0.071(2) 0.0278(12) 0.0128(12) 0.0105(11) -0.0096(14)

loop_
_atom_type_symbol
_atom_type_description
_atom_type_scat_dispersion_real
_atom_type_scat_dispersion_imag
_atom_type_scat_source
C C 0.0030 0.0016 'International Tables Vol C Tables 4.2.6.8 and 6.1.1.4'
N N 0.0059 0.0032 'International Tables Vol C Tables 4.2.6.8 and 6.1.1.4'
P P 0.1000 0.0918 'International Tables Vol C Tables 4.2.6.8 and 6.1.1.4'
Cl Cl 0.1460 0.1544 'International Tables Vol C Tables 4.2.6.8 and 6.1.1.4'
Ru Ru -1.2880 0.8166 'International Tables Vol C Tables 4.2.6.8 and 6.1.1.4'
H H 0.0000 0.0000 'International Tables Vol C Tables 4.2.6.8 and 6.1.1.4'
O O 0.0105 0.0059 'International Tables Vol C Tables 4.2.6.8 and 6.1.1.4'
S S 0.1220 0.1202 'International Tables Vol C Tables 4.2.6.8 and 6.1.1.4'

loop_
_geom_angle_atom_site_label_1
_geom_angle_atom_site_label_2
_geom_angle_atom_site_label_3
_geom_angle
N1_4 Ru_1 N1'_4 77.77(10)
N1_4 Ru_1 P_3 88.41(7)
N1'_4 Ru_1 P_3 90.84(7)
N1_4 Ru_1 S1_2 174.65(7)
N1'_4 Ru_1 S1_2 97.03(8)
P_3 Ru_1 S1_2 92.95(3)
N1_4 Ru_1 S2_2 97.77(8)
N1'_4 Ru_1 S2_2 174.76(7)
P_3 Ru_1 S2_2 91.80(3)
S1_2 Ru_1 S2_2 87.36(4)
N1_4 Ru_1 S3_2 90.94(7)
N1'_4 Ru_1 S3_2 89.22(7)
P_3 Ru_1 S3_2 179.32(3)
S1_2 Ru_1 S3_2 87.71(3)
S2_2 Ru_1 S3_2 88.09(3)
C3_2 S2_2 C2_2 101.66(14)
C3_2 S2_2 Ru_1 103.06(10)
C2_2 S2_2 Ru_1 106.48(10)
C1_2 S1_2 C6_2 99.15(14)
C1_2 S1_2 Ru_1 104.31(10)
C6_2 S1_2 Ru_1 106.25(10)
C5_2 S3_2 C4_2 101.39(15)
C5_2 S3_2 Ru_1 101.70(10)
C4_2 S3_2 Ru_1 104.84(11)
C2_2 C1_2 S1_2 112.9(2)
C2_2 C1_2 H1A_2 109.0
S1_2 C1_2 H1A_2 109.0
C2_2 C1_2 H1B_2 109.0
S1_2 C1_2 H1B_2 109.0
H1A_2 C1_2 H1B_2 107.8
C1_2 C2_2 S2_2 112.17(19)
C1_2 C2_2 H2A_2 109.2
S2_2 C2_2 H2A_2 109.2
C1_2 C2_2 H2B_2 109.2
S2_2 C2_2 H2B_2 109.2
H2A_2 C2_2 H2B_2 107.9
C4_2 C3_2 S2_2 114.6(2)
C4_2 C3_2 H3A_2 108.6
S2_2 C3_2 H3A_2 108.6
C4_2 C3_2 H3B_2 108.6
S2_2 C3_2 H3B_2 108.6
H3A_2 C3_2 H3B_2 107.6
C3_2 C4_2 S3_2 112.9(2)
C3_2 C4_2 H4A_2 109.0
S3_2 C4_2 H4A_2 109.0
C3_2 C4_2 H4B_2 109.0
S3_2 C4_2 H4B_2 109.0
H4A_2 C4_2 H4B_2 107.8
C6_2 C5_2 S3_2 113.7(2)
C6_2 C5_2 H5A_2 108.8
S3_2 C5_2 H5A_2 108.8
C6_2 C5_2 H5B_2 108.8
S3_2 C5_2 H5B_2 108.8
H5A_2 C5_2 H5B_2 107.7
C5_2 C6_2 S1_2 111.86(19)
C5_2 C6_2 H6A_2 109.2
S1_2 C6_2 H6A_2 109.2
C5_2 C6_2 H6B_2 109.2
S1_2 C6_2 H6B_2 109.2
H6A_2 C6_2 H6B_2 107.9
C5_3 P_3 C4_3 98.47(17)
C5_3 P_3 C6_3 98.96(16)
C4_3 P_3 C6_3 98.13(16)
C5_3 P_3 Ru_1 120.32(11)
C4_3 P_3 Ru_1 119.40(12)
C6_3 P_3 Ru_1 117.15(11)
C3_3 N1_3 C1_3 108.5(3)
C3_3 N1_3 C6_3 110.8(3)
C1_3 N1_3 C6_3 111.7(3)
C4_3 N2_3 C2_3 110.3(3)
C4_3 N2_3 C1_3 111.8(3)
C2_3 N2_3 C1_3 108.4(3)
C2_3 N3_3 C3_3 107.7(3)
C2_3 N3_3 C5_3 111.9(3)
C3_3 N3_3 C5_3 110.6(3)
N1_3 C1_3 N2_3 114.0(3)
N1_3 C1_3 H1A_3 108.8
N2_3 C1_3 H1A_3 108.8
N1_3 C1_3 H1B_3 108.8
N2_3 C1_3 H1B_3 108.8
H1A_3 C1_3 H1B_3 107.6
N3_3 C2_3 N2_3 115.0(3)
N3_3 C2_3 H2A_3 108.5
N2_3 C2_3 H2A_3 108.5
N3_3 C2_3 H2B_3 108.5
N2_3 C2_3 H2B_3 108.5
H2A_3 C2_3 H2B_3 107.5
N1_3 C3_3 N3_3 115.1(3)
N1_3 C3_3 H3A_3 108.5
N3_3 C3_3 H3A_3 108.5
N1_3 C3_3 H3B_3 108.5
N3_3 C3_3 H3B_3 108.5
H3A_3 C3_3 H3B_3 107.5
N2_3 C4_3 P_3 112.1(2)
N2_3 C4_3 H4A_3 109.2
P_3 C4_3 H4A_3 109.2
N2_3 C4_3 H4B_3 109.2
P_3 C4_3 H4B_3 109.2
H4A_3 C4_3 H4B_3 107.9
N3_3 C5_3 P_3 111.3(2)
N3_3 C5_3 H5A_3 109.4
P_3 C5_3 H5A_3 109.4
N3_3 C5_3 H5B_3 109.4
P_3 C5_3 H5B_3 109.4
H5A_3 C5_3 H5B_3 108.0
N1_3 C6_3 P_3 111.4(2)
N1_3 C6_3 H6A_3 109.3
P_3 C6_3 H6A_3 109.3
N1_3 C6_3 H6B_3 109.3
P_3 C6_3 H6B_3 109.3
H6A_3 C6_3 H6B_3 108.0
C2_4 N1_4 C6_4 116.8(2)
C2_4 N1_4 Ru_1 115.5(2)
C6_4 N1_4 Ru_1 127.6(2)
N1_4 C6_4 C5_4 121.0(3)
N1_4 C6_4 H6_4 119.5
C5_4 C6_4 H6_4 119.5
C6_4 C5_4 C4_4 118.3(3)
C6_4 C5_4 H5_4 120.8
C4_4 C5_4 H5_4 120.8
N3_4 C4_4 C5_4 120.8(3)
N3_4 C4_4 C7_4 117.6(3)
C5_4 C4_4 C7_4 121.5(4)
C2_4 N3_4 C4_4 117.8(3)
N3_4 C2_4 N1_4 125.3(3)
N3_4 C2_4 C2'_4 118.9(3)
N1_4 C2_4 C2'_4 115.8(2)
C4_4 C7_4 H7A_4 109.5
C4_4 C7_4 H7B_4 109.5
H7A_4 C7_4 H7B_4 109.5
C4_4 C7_4 H7C_4 109.5
H7A_4 C7_4 H7C_4 109.5
H7B_4 C7_4 H7C_4 109.5
N1'_4 C2'_4 C3'_4 122.8(3)
N1'_4 C2'_4 C2_4 115.3(2)
C3'_4 C2'_4 C2_4 121.9(3)
C4'_4 C3'_4 C2'_4 118.8(3)
C4'_4 C3'_4 H3'_4 120.6
C2'_4 C3'_4 H3'_4 120.6
C5'_4 C4'_4 C3'_4 118.9(3)
C5'_4 C4'_4 H4'_4 120.6
C3'_4 C4'_4 H4'_4 120.6
C4'_4 C5'_4 C6'_4 119.2(3)
C4'_4 C5'_4 H5'_4 120.4
C6'_4 C5'_4 H5'_4 120.4
N1'_4 C6'_4 C5'_4 122.5(3)
N1'_4 C6'_4 H6'_4 118.8
C5'_4 C6'_4 H6'_4 118.8
C6'_4 N1'_4 C2'_4 117.9(2)
C6'_4 N1'_4 Ru_1 126.61(19)
C2'_4 N1'_4 Ru_1 115.48(19)
H1_21 O_21 H2_21 114(3)
H1_22 O_22 H2_22 109(3)
H1_23 O_23 H2_23 108(2)

loop_
_geom_bond_atom_site_label_1
_geom_bond_atom_site_label_2
_geom_bond_distance
Ru_1 N1_4 2.096(2)
Ru_1 N1'_4 2.099(2)
Ru_1 P_3 2.2967(8)
Ru_1 S1_2 2.3110(8)
Ru_1 S2_2 2.3174(11)
Ru_1 S3_2 2.3787(8)
S2_2 C3_2 1.821(3)
S2_2 C2_2 1.848(3)
S1_2 C1_2 1.827(3)
S1_2 C6_2 1.834(3)
S3_2 C5_2 1.824(3)
S3_2 C4_2 1.830(3)
C1_2 C2_2 1.511(4)
C1_2 H1A_2 0.9900
C1_2 H1B_2 0.9900
C2_2 H2A_2 0.9900
C2_2 H2B_2 0.9900
C3_2 C4_2 1.529(5)
C3_2 H3A_2 0.9900
C3_2 H3B_2 0.9900
C4_2 H4A_2 0.9900
C4_2 H4B_2 0.9900
C5_2 C6_2 1.515(4)
C5_2 H5A_2 0.9900
C5_2 H5B_2 0.9900
C6_2 H6A_2 0.9900
C6_2 H6B_2 0.9900
P_3 C5_3 1.833(3)
P_3 C4_3 1.848(3)
P_3 C6_3 1.855(3)
N1_3 C3_3 1.463(6)
N1_3 C1_3 1.465(5)
N1_3 C6_3 1.470(4)
N2_3 C4_3 1.466(5)
N2_3 C2_3 1.471(6)
N2_3 C1_3 1.472(5)
N3_3 C2_3 1.459(5)
N3_3 C3_3 1.476(5)
N3_3 C5_3 1.480(4)
C1_3 H1A_3 0.9900
C1_3 H1B_3 0.9900
C2_3 H2A_3 0.9900
C2_3 H2B_3 0.9900
C3_3 H3A_3 0.9900
C3_3 H3B_3 0.9900
C4_3 H4A_3 0.9900
C4_3 H4B_3 0.9900
C5_3 H5A_3 0.9900
C5_3 H5B_3 0.9900
C6_3 H6A_3 0.9900
C6_3 H6B_3 0.9900
N1_4 C2_4 1.348(4)
N1_4 C6_4 1.360(4)
C6_4 C5_4 1.380(4)
C6_4 H6_4 0.9500
C5_4 C4_4 1.395(5)
C5_4 H5_4 0.9500
C4_4 N3_4 1.338(5)
C4_4 C7_4 1.489(5)
N3_4 C2_4 1.338(3)
C2_4 C2'_4 1.468(4)
C7_4 H7A_4 0.9800
C7_4 H7B_4 0.9800
C7_4 H7C_4 0.9800
C2'_4 N1'_4 1.351(3)
C2'_4 C3'_4 1.392(4)
C3'_4 C4'_4 1.392(5)
C3'_4 H3'_4 0.9500
C4'_4 C5'_4 1.381(5)
C4'_4 H4'_4 0.9500
C5'_4 C6'_4 1.396(4)
C5'_4 H5'_4 0.9500
C6'_4 N1'_4 1.347(4)
C6'_4 H6'_4 0.9500
O_21 H1_21 0.856(10)
O_21 H2_21 0.855(10)
O_22 H1_22 0.870(10)
O_22 H2_22 0.872(10)
O_23 H1_23 0.866(10)
O_23 H2_23 0.869(10)
